data_2020502
loop_
_publ_author_name
'\'Slepokura, Katarzyna Anna'

_publ_section_title
;
 Purine 3':5'-cyclic nucleotides with the nucleobase in a <i>syn</i>
 orientation: cAMP, cGMP and cIMP
;
_journal_issue 6
_journal_name_full 'Acta Crystallographica Section C'
_journal_page_first
;
;
_journal_paper_doi 10.1107/S2053229616006999
_journal_volume 72
_journal_year 2016
_chemical_formula_iupac 'C10 H12 N5 O6 P, 2H2 O'
_chemical_formula_moiety 'C10 H12 N5 O6 P, 2(H2 O)'
_chemical_formula_sum 'C10 H16 N5 O8 P'
_chemical_formula_weight 365.25
_chemical_name_common
;
Adenosine 3':5'-cyclic phosphate dihydrate
;
_chemical_name_systematic
;
Adenosine 3':5'-cyclic phosphate dihydrate
;
_space_group_crystal_system orthorhombic
_space_group_IT_number 19
_space_group_name_Hall 'P 2ac 2ab'
_space_group_name_H-M_alt 'P 21 21 21'
_symmetry_space_group_name_Hall 'P 2ac 2ab'
_symmetry_space_group_name_H-M 'P 21 21 21'
_atom_sites_solution_hydrogens mixed
_atom_sites_solution_primary direct
_atom_sites_solution_secondary difmap
_audit_creation_method SHELXL-2014/7
_cell_angle_alpha 90
_cell_angle_beta 90
_cell_angle_gamma 90
_cell_formula_units_Z 8
_cell_length_a 7.715(2)
_cell_length_b 10.598(3)
_cell_length_c 35.481(9)
_cell_measurement_reflns_used 7087
_cell_measurement_temperature 100(2)
_cell_measurement_theta_max 36.77
_cell_measurement_theta_min 2.87
_cell_volume 2901.1(13)
_computing_cell_refinement
;
CrysAlis PRO (Agilent, 2012)
;
_computing_data_collection
;
CrysAlis PRO (Agilent, 2012)
;
_computing_data_reduction
;
CrysAlis PRO (Agilent, 2012)
;
_computing_molecular_graphics
;
DIAMOND (Brandenburg, 2014)
;
_computing_publication_material
;
PLATON (Spek, 2009)
;
_computing_structure_refinement
;
SHELXL2014 (Sheldrick, 2015)
;
_computing_structure_solution
;
SHELXS97 (Sheldrick, 2008)
;
_diffrn_ambient_temperature 100(2)
_diffrn_detector_area_resol_mean 8.3359
_diffrn_measured_fraction_theta_full 0.998
_diffrn_measured_fraction_theta_max 0.998
_diffrn_measurement_device_type
;
Kuma KM-4 CCD \k-geometry diffractometer with a Sapphire2
CCD camera
;
_diffrn_measurement_method 'omega scan'
_diffrn_radiation_type MoK\a
_diffrn_radiation_wavelength 0.71073
_diffrn_reflns_av_R_equivalents 0.0859
_diffrn_reflns_limit_h_max 9
_diffrn_reflns_limit_h_min -9
_diffrn_reflns_limit_k_max 13
_diffrn_reflns_limit_k_min -13
_diffrn_reflns_limit_l_max 43
_diffrn_reflns_limit_l_min -45
_diffrn_reflns_number 27238
_diffrn_reflns_theta_full 25.242
_diffrn_reflns_theta_max 26.995
_diffrn_reflns_theta_min 2.879
_exptl_absorpt_coefficient_mu 0.246
_exptl_absorpt_correction_T_max 1.000
_exptl_absorpt_correction_T_min 0.953
_exptl_absorpt_correction_type multi-scan
_exptl_absorpt_process_details
;
(CrysAlis PRO; Agilent, 2012)
;
_exptl_crystal_colour colourless
_exptl_crystal_density_diffrn 1.673
_exptl_crystal_description plate
_exptl_crystal_F_000 1520
_exptl_crystal_size_max 0.36
_exptl_crystal_size_mid 0.16
_exptl_crystal_size_min 0.01
_refine_diff_density_max 0.341
_refine_diff_density_min -0.328
_refine_ls_abs_structure_details
;
Flack <i>x</i> determined using 1672 quotients [(I+)-(I-)]/[(I+)+(I-)]
(Parsons <i>et al.</i>,  2013)
;
_refine_ls_abs_structure_Flack 0.03(7)
_refine_ls_extinction_method none
_refine_ls_goodness_of_fit_ref 1.008
_refine_ls_hydrogen_treatment constr
_refine_ls_matrix_type full
_refine_ls_number_parameters 433
_refine_ls_number_reflns 6322
_refine_ls_number_restraints 20
_refine_ls_restrained_S_all 1.006
_refine_ls_R_factor_all 0.0721
_refine_ls_R_factor_gt 0.0464
_refine_ls_shift/su_max 0.001
_refine_ls_shift/su_mean 0.000
_refine_ls_structure_factor_coef Fsqd
_refine_ls_weighting_details 'w=1/[\s^2^(Fo^2^)+(0.0363P)^2^] where P=(Fo^2^+2Fc^2^)/3'
_refine_ls_weighting_scheme calc
_refine_ls_wR_factor_gt 0.0830
_refine_ls_wR_factor_ref 0.0901
_reflns_number_gt 4907
_reflns_number_total 6322
_reflns_threshold_expression 'I > 2\s(I)'
_cod_data_source_file sk3622sup1.cif
_cod_data_source_block I_camp
_cod_database_code 2020502
_shelx_space_group_comment
;
The symmetry employed for this shelxl refinement is uniquely defined
by the following loop, which should always be used as a source of
symmetry information in preference to the above space-group names.
They are only intended as comments.
;
_shelx_estimated_absorpt_t_min 0.917
_shelx_estimated_absorpt_t_max 0.998

loop_
_space_group_symop_operation_xyz
'x, y, z'
'-x+1/2, -y, z+1/2'
'x+1/2, -y+1/2, -z'
'-x, y+1/2, -z+1/2'

loop_
_atom_site_type_symbol
_atom_site_label
_atom_site_fract_x
_atom_site_fract_y
_atom_site_fract_z
_atom_site_U_iso_or_equiv
_atom_site_adp_type
_atom_site_calc_flag
_atom_site_occupancy
P P1A 0.14964(12) 0.63706(11) 0.79392(3) 0.0133(2) Uani d 1
O O3A 0.0865(4) 0.7405(3) 0.76961(8) 0.0168(7) Uani d 1
O O5A 0.0831(3) 0.6264(3) 0.83372(8) 0.0155(6) Uani d 1
O O2'A 0.6983(3) 0.5528(3) 0.79650(8) 0.0168(7) Uani d 1
H H2'A 0.7016 0.6077 0.8135 0.025 Uiso d 1
O O3'A 0.3591(3) 0.6418(3) 0.79712(8) 0.0148(6) Uani d 1
O O4'A 0.5069(4) 0.4547(3) 0.71938(7) 0.0162(6) Uani d 1
O O5'A 0.1134(3) 0.5002(3) 0.77556(8) 0.0151(7) Uani d 1
N N1A 0.6172(4) 0.8049(3) 0.61977(10) 0.0167(8) Uani d 1
H H1A 0.5702 0.8514 0.6019 0.020 Uiso d 1
N N3A 0.5968(4) 0.7483(3) 0.68416(10) 0.0170(8) Uani d 1
N N6A 0.7555(4) 0.6885(3) 0.57300(10) 0.0182(8) Uani d 1
H H6A 0.6920 0.7254 0.5556 0.022 Uiso d 1
H H6B 0.8098 0.6183 0.5670 0.022 Uiso d 1
N N7A 0.8714(4) 0.5188(3) 0.63917(10) 0.0146(8) Uani d 1
N N9A 0.7529(4) 0.5522(3) 0.69645(10) 0.0143(8) Uani d 1
C C1'A 0.6719(5) 0.5065(4) 0.73091(11) 0.0133(9) Uani d 1
H H1'1 0.7446 0.4370 0.7416 0.016 Uiso calc 1
C C2'A 0.6364(5) 0.6050(4) 0.76237(12) 0.0144(9) Uani d 1
H H2'1 0.6908 0.6885 0.7567 0.017 Uiso calc 1
C C3'A 0.4384(5) 0.6113(4) 0.76157(12) 0.0134(9) Uani d 1
H H3'1 0.3990 0.6718 0.7417 0.016 Uiso calc 1
C C4'A 0.3928(5) 0.4774(4) 0.75034(12) 0.0144(9) Uani d 1
H H4'1 0.4212 0.4186 0.7715 0.017 Uiso calc 1
C C5'A 0.2021(5) 0.4674(4) 0.74083(12) 0.0146(9) Uani d 1
H H5'1 0.1708 0.5267 0.7204 0.018 Uiso calc 1
H H5'2 0.1722 0.3806 0.7328 0.018 Uiso calc 1
C C2A 0.5636(5) 0.8231(4) 0.65570(13) 0.0173(10) Uani d 1
H H2A 0.4963 0.8963 0.6607 0.021 Uiso calc 1
C C4A 0.6998(5) 0.6501(4) 0.67397(12) 0.0140(9) Uani d 1
C C5A 0.7724(5) 0.6285(4) 0.63907(12) 0.0135(9) Uani d 1
C C6A 0.7187(5) 0.7052(4) 0.60872(13) 0.0160(9) Uani d 1
C C8A 0.8546(5) 0.4778(4) 0.67341(12) 0.0141(9) Uani d 1
H H8A 0.9082 0.4023 0.6820 0.017 Uiso calc 1
P P1B 0.49585(14) 0.09412(10) 0.56762(3) 0.0154(2) Uani d 1
O O3B 0.4858(4) 0.1583(3) 0.53017(8) 0.0173(6) Uani d 1
O O5B 0.4922(4) -0.0463(2) 0.56819(8) 0.0194(6) Uani d 1
O O2'B 0.2015(3) 0.2681(3) 0.66036(8) 0.0177(7) Uani d 1
H H2'B 0.1034 0.2338 0.6613 0.027 Uiso d 1
O O3'B 0.3417(3) 0.1440(3) 0.59437(8) 0.0160(6) Uani d 1
O O4'B 0.5057(3) 0.4407(2) 0.62712(8) 0.0158(6) Uani d 1
O O5'B 0.6670(3) 0.1393(3) 0.58913(8) 0.0167(7) Uani d 1
N N1B 0.0538(4) 0.8890(3) 0.65325(10) 0.0157(8) Uani d 1
H H1B 0.0004 0.9573 0.6613 0.019 Uiso d 1
N N3B 0.1816(4) 0.6959(3) 0.67162(10) 0.0153(8) Uani d 1
N N6B 0.0008(5) 0.9559(3) 0.59228(10) 0.0184(8) Uani d 1
H H6C -0.0568 1.0198 0.6020 0.022 Uiso d 1
H H6D 0.0162 0.9560 0.5677 0.022 Uiso d 1
N N7B 0.1835(4) 0.7024(3) 0.57042(11) 0.0177(8) Uani d 1
N N9B 0.2680(4) 0.5727(3) 0.61741(10) 0.0146(8) Uani d 1
C C1'B 0.3273(5) 0.4593(4) 0.63699(12) 0.0145(9) Uani d 1
H H1'2 0.3186 0.4733 0.6648 0.017 Uiso calc 1
C C2'B 0.2266(5) 0.3372(4) 0.62653(12) 0.0142(9) Uani d 1
H H2'2 0.1151 0.3555 0.6132 0.017 Uiso calc 1
C C3'B 0.3600(5) 0.2762(4) 0.60086(12) 0.0145(9) Uani d 1
H H3'2 0.3593 0.3209 0.5760 0.017 Uiso calc 1
C C4'B 0.5277(5) 0.3073(4) 0.62130(13) 0.0148(9) Uani d 1
H H4'2 0.5329 0.2621 0.6460 0.018 Uiso calc 1
C C5'B 0.6838(5) 0.2748(4) 0.59760(13) 0.0183(10) Uani d 1
H H5'3 0.6847 0.3251 0.5741 0.022 Uiso calc 1
H H5'4 0.7923 0.2916 0.6116 0.022 Uiso calc 1
C C2B 0.1072(5) 0.8032(4) 0.67967(13) 0.0182(10) Uani d 1
H H2B 0.0889 0.8230 0.7055 0.022 Uiso calc 1
C C4B 0.2009(5) 0.6782(4) 0.63428(12) 0.0137(9) Uani d 1
C C5B 0.1500(5) 0.7575(4) 0.60541(12) 0.0142(9) Uani d 1
C C6B 0.0677(5) 0.8718(4) 0.61553(13) 0.0165(9) Uani d 1
C C8B 0.2528(5) 0.5925(4) 0.57913(12) 0.0187(10) Uani d 1
H H8B 0.2888 0.5326 0.5608 0.022 Uiso calc 1
O O1W 0.8284(4) 0.4878(3) 0.52517(10) 0.0381(9) Uani d 1
H H1W 0.9049 0.4537 0.5118 0.057 Uiso d 1
H H2W 0.7385 0.5013 0.5124 0.057 Uiso d 1
O O2W 0.5736(4) 0.7834(3) 0.50791(9) 0.0266(8) Uani d 1
H H3W 0.6129 0.7961 0.4861 0.040 Uiso d 1
H H4W 0.5168 0.8464 0.5153 0.040 Uiso d 1
O O3W 0.0159(4) 0.9611(3) 0.51357(8) 0.0262(7) Uani d 1
H H5W -0.0724 1.0045 0.5086 0.039 Uiso d 1
H H6W 0.0103 0.8907 0.5028 0.039 Uiso d 1
O O4W 0.7863(3) 0.1325(3) 0.48819(8) 0.0220(7) Uani d 1
H H7W 0.7050 0.1501 0.5030 0.033 Uiso d 1
H H8W 0.8537 0.1942 0.4859 0.033 Uiso d 1

loop_
_atom_site_aniso_label
_atom_site_aniso_U_11
_atom_site_aniso_U_22
_atom_site_aniso_U_33
_atom_site_aniso_U_12
_atom_site_aniso_U_13
_atom_site_aniso_U_23
P1A 0.0116(5) 0.0105(5) 0.0178(6) 0.0002(4) 0.0005(4) -0.0014(5)
O3A 0.0172(14) 0.0137(16) 0.0194(18) 0.0010(12) 0.0019(12) 0.0013(13)
O5A 0.0150(13) 0.0125(16) 0.0189(17) 0.0011(12) -0.0001(11) -0.0014(13)
O2'A 0.0166(14) 0.0185(17) 0.0153(17) 0.0004(12) -0.0025(12) -0.0028(13)
O3'A 0.0122(13) 0.0140(15) 0.0182(16) 0.0001(12) 0.0028(12) -0.0014(14)
O4'A 0.0132(13) 0.0155(16) 0.0199(17) -0.0022(13) 0.0023(12) -0.0038(12)
O5'A 0.0146(14) 0.0099(16) 0.0208(18) -0.0025(11) 0.0025(11) -0.0042(13)
N1A 0.0175(17) 0.0116(19) 0.021(2) 0.0012(14) -0.0028(15) 0.0029(16)
N3A 0.0144(17) 0.013(2) 0.023(2) 0.0003(15) 0.0003(15) -0.0007(17)
N6A 0.0212(17) 0.0169(19) 0.016(2) 0.0044(16) -0.0032(16) 0.0012(16)
N7A 0.0113(16) 0.0136(19) 0.019(2) 0.0010(14) -0.0001(14) -0.0013(16)
N9A 0.0126(15) 0.0122(18) 0.018(2) 0.0004(15) -0.0014(14) -0.0003(15)
C1'A 0.0141(19) 0.010(2) 0.016(2) 0.0001(17) -0.0022(16) 0.0028(17)
C2'A 0.0138(19) 0.012(2) 0.018(2) 0.0023(17) 0.0001(17) -0.0050(18)
C3'A 0.0160(19) 0.013(2) 0.011(2) -0.0005(17) 0.0008(16) 0.0010(18)
C4'A 0.014(2) 0.012(2) 0.017(3) 0.0003(16) 0.0019(16) -0.0008(19)
C5'A 0.015(2) 0.011(2) 0.018(2) 0.0014(16) 0.0008(17) -0.0022(19)
C2A 0.017(2) 0.013(2) 0.022(3) -0.0009(17) -0.0010(18) -0.001(2)
C4A 0.0099(18) 0.010(2) 0.022(3) -0.0049(16) -0.0019(16) 0.0024(19)
C5A 0.0120(18) 0.011(2) 0.017(2) -0.0017(17) -0.0008(16) 0.0000(19)
C6A 0.0135(19) 0.013(2) 0.021(3) -0.0014(17) 0.0030(17) -0.0017(19)
C8A 0.0120(18) 0.011(2) 0.020(2) -0.0007(17) 0.0022(17) -0.0029(18)
P1B 0.0172(5) 0.0112(5) 0.0179(6) 0.0017(5) -0.0014(5) -0.0007(5)
O3B 0.0199(14) 0.0160(16) 0.0160(16) -0.0012(13) -0.0004(12) -0.0001(12)
O5B 0.0278(15) 0.0086(14) 0.0217(17) 0.0011(14) -0.0030(14) -0.0009(13)
O2'B 0.0154(14) 0.0164(17) 0.0213(18) -0.0036(12) 0.0043(12) 0.0060(14)
O3'B 0.0155(14) 0.0093(15) 0.0233(18) -0.0020(12) 0.0004(12) -0.0018(14)
O4'B 0.0121(13) 0.0102(15) 0.0250(18) 0.0009(12) 0.0002(13) -0.0029(12)
O5'B 0.0176(14) 0.0108(15) 0.0215(17) 0.0037(13) -0.0024(12) -0.0037(14)
N1B 0.0176(17) 0.011(2) 0.019(2) 0.0013(14) 0.0011(14) -0.0033(16)
N3B 0.0143(16) 0.016(2) 0.016(2) -0.0015(14) -0.0011(14) 0.0004(16)
N6B 0.0231(17) 0.0130(19) 0.019(2) 0.0043(17) 0.0013(16) 0.0010(15)
N7B 0.0188(17) 0.0134(19) 0.021(2) 0.0012(15) 0.0030(15) 0.0000(17)
N9B 0.0146(16) 0.0120(19) 0.017(2) -0.0004(14) 0.0013(14) -0.0005(15)
C1'B 0.0154(19) 0.013(2) 0.015(2) 0.0031(17) 0.0009(16) 0.0003(18)
C2'B 0.0116(18) 0.015(2) 0.016(2) 0.0005(16) 0.0001(16) -0.0002(18)
C3'B 0.017(2) 0.011(2) 0.016(2) 0.0002(18) 0.0026(17) 0.0016(18)
C4'B 0.0140(19) 0.009(2) 0.021(2) 0.0005(16) -0.0012(17) 0.0008(18)
C5'B 0.016(2) 0.010(2) 0.029(3) 0.0000(18) -0.0003(18) -0.004(2)
C2B 0.015(2) 0.020(2) 0.019(3) -0.0016(18) -0.0012(17) -0.002(2)
C4B 0.0089(18) 0.011(2) 0.021(3) 0.0005(15) -0.0001(16) 0.0003(19)
C5B 0.0117(19) 0.014(2) 0.017(2) 0.0017(17) -0.0002(17) -0.0019(18)
C6B 0.0125(18) 0.014(2) 0.023(3) -0.0021(17) 0.0003(17) -0.001(2)
C8B 0.021(2) 0.015(2) 0.020(3) 0.002(2) 0.0026(18) -0.0033(19)
O1W 0.0332(19) 0.043(2) 0.038(2) 0.0161(17) -0.0029(16) -0.0194(19)
O2W 0.0362(18) 0.0188(19) 0.025(2) 0.0044(14) 0.0044(14) -0.0003(15)
O3W 0.0298(17) 0.0206(17) 0.0283(19) 0.0054(15) -0.0023(15) -0.0007(15)
O4W 0.0223(15) 0.0159(16) 0.0278(18) -0.0027(13) 0.0058(13) 0.0024(15)

loop_
_atom_type_symbol
_atom_type_description
_atom_type_scat_dispersion_real
_atom_type_scat_dispersion_imag
_atom_type_scat_source
C C 0.0033 0.0016 'International Tables Vol C Tables 4.2.6.8 and 6.1.1.4'
H H 0.0000 0.0000 'International Tables Vol C Tables 4.2.6.8 and 6.1.1.4'
N N 0.0061 0.0033 'International Tables Vol C Tables 4.2.6.8 and 6.1.1.4'
O O 0.0106 0.0060 'International Tables Vol C Tables 4.2.6.8 and 6.1.1.4'
P P 0.1023 0.0942 'International Tables Vol C Tables 4.2.6.8 and 6.1.1.4'

loop_
_geom_angle_atom_site_label_1
_geom_angle_atom_site_label_2
_geom_angle_atom_site_label_3
_geom_angle
_geom_angle_publ_flag
O5'A P1A O3'A 103.21(15) yes
O3A P1A O3'A 110.30(17) yes
O5A P1A O3'A 106.04(15) yes
O3A P1A O5'A 111.96(17) yes
O5A P1A O5'A 104.60(16) yes
O3A P1A O5A 119.35(17) yes
C2'A O2'A H2'A 110.9 ?
C3'A O3'A P1A 110.8(2) ?
C4'A O4'A C1'A 105.1(3) ?
C5'A O5'A P1A 118.4(2) ?
C2A N1A C6A 123.6(4) ?
C2A N1A H1A 118.1 ?
C6A N1A H1A 117.4 ?
C2A N3A C4A 111.9(4) ?
C6A N6A H6A 119.9 ?
C6A N6A H6B 116.7 ?
H6A N6A H6B 118.2 ?
C8A N7A C5A 103.2(3) ?
C4A N9A C8A 104.9(3) ?
C4A N9A C1'A 127.7(3) ?
C8A N9A C1'A 123.4(3) ?
O4'A C1'A N9A 105.5(3) ?
O4'A C1'A C2'A 107.7(3) ?
N9A C1'A C2'A 117.1(3) ?
O4'A C1'A H1'1 108.8 ?
N9A C1'A H1'1 108.8 ?
C2'A C1'A H1'1 108.8 ?
O2'A C2'A C3'A 111.7(3) ?
O2'A C2'A C1'A 107.0(3) ?
C3'A C2'A C1'A 101.1(3) ?
O2'A C2'A H2'1 112.1 ?
C3'A C2'A H2'1 112.1 ?
C1'A C2'A H2'1 112.1 ?
O3'A C3'A C4'A 110.0(3) ?
O3'A C3'A C2'A 114.7(3) ?
C4'A C3'A C2'A 101.3(3) ?
O3'A C3'A H3'1 110.2 ?
C4'A C3'A H3'1 110.2 ?
C2'A C3'A H3'1 110.2 ?
O4'A C4'A C5'A 114.6(3) ?
O4'A C4'A C3'A 102.6(3) ?
C5'A C4'A C3'A 110.5(3) ?
O4'A C4'A H4'1 109.7 ?
C5'A C4'A H4'1 109.7 ?
C3'A C4'A H4'1 109.7 ?
O5'A C5'A C4'A 104.6(3) ?
O5'A C5'A H5'1 110.8 ?
C4'A C5'A H5'1 110.8 ?
O5'A C5'A H5'2 110.8 ?
C4'A C5'A H5'2 110.8 ?
H5'1 C5'A H5'2 108.9 ?
N3A C2A N1A 125.5(4) ?
N3A C2A H2A 117.2 ?
N1A C2A H2A 117.2 ?
N3A C4A N9A 126.9(4) ?
N3A C4A C5A 127.2(4) ?
N9A C4A C5A 106.0(4) ?
C4A C5A N7A 111.1(4) ?
C4A C5A C6A 118.0(4) ?
N7A C5A C6A 130.1(4) ?
N6A C6A N1A 120.3(4) ?
N6A C6A C5A 126.6(4) ?
N1A C6A C5A 113.1(4) ?
N7A C8A N9A 114.8(4) ?
N7A C8A H8A 122.6 ?
N9A C8A H8A 122.6 ?
O5'B P1B O3'B 103.32(14) yes
O3B P1B O3'B 109.64(17) yes
O5B P1B O3'B 107.80(17) yes
O3B P1B O5'B 109.32(17) yes
O5B P1B O5'B 107.97(17) yes
O5B P1B O3B 117.80(17) yes
C2'B O2'B H2'B 112.4 ?
C3'B O3'B P1B 110.1(2) ?
C1'B O4'B C4'B 106.5(3) ?
C5'B O5'B P1B 117.5(2) ?
C6B N1B C2B 124.3(4) ?
C6B N1B H1B 117.8 ?
C2B N1B H1B 117.8 ?
C2B N3B C4B 112.7(4) ?
C6B N6B H6C 118.1 ?
C6B N6B H6D 124.5 ?
H6C N6B H6D 117.2 ?
C8B N7B C5B 103.7(4) ?
C4B N9B C8B 105.9(3) ?
C4B N9B C1'B 125.6(4) ?
C8B N9B C1'B 128.3(4) ?
O4'B C1'B N9B 107.3(3) ?
O4'B C1'B C2'B 107.9(3) ?
N9B C1'B C2'B 114.5(3) ?
O4'B C1'B H1'2 109.0 ?
N9B C1'B H1'2 109.0 ?
C2'B C1'B H1'2 109.0 ?
O2'B C2'B C3'B 112.3(3) ?
O2'B C2'B C1'B 107.2(3) ?
C3'B C2'B C1'B 99.1(3) ?
O2'B C2'B H2'2 112.4 ?
C3'B C2'B H2'2 112.4 ?
C1'B C2'B H2'2 112.4 ?
O3'B C3'B C2'B 116.6(3) ?
O3'B C3'B C4'B 112.0(3) ?
C2'B C3'B C4'B 101.4(3) ?
O3'B C3'B H3'2 108.8 ?
C2'B C3'B H3'2 108.8 ?
C4'B C3'B H3'2 108.8 ?
O4'B C4'B C5'B 113.5(3) ?
O4'B C4'B C3'B 100.4(3) ?
C5'B C4'B C3'B 111.4(3) ?
O4'B C4'B H4'2 110.4 ?
C5'B C4'B H4'2 110.4 ?
C3'B C4'B H4'2 110.4 ?
O5'B C5'B C4'B 105.4(3) ?
O5'B C5'B H5'3 110.7 ?
C4'B C5'B H5'3 110.7 ?
O5'B C5'B H5'4 110.7 ?
C4'B C5'B H5'4 110.7 ?
H5'3 C5'B H5'4 108.8 ?
N3B C2B N1B 124.1(4) ?
N3B C2B H2B 117.9 ?
N1B C2B H2B 117.9 ?
N3B C4B N9B 125.8(4) ?
N3B C4B C5B 127.8(4) ?
N9B C4B C5B 106.2(4) ?
C4B C5B N7B 110.6(4) ?
C4B C5B C6B 117.4(4) ?
N7B C5B C6B 131.8(4) ?
N6B C6B N1B 119.7(4) ?
N6B C6B C5B 126.6(4) ?
N1B C6B C5B 113.7(4) ?
N7B C8B N9B 113.6(4) ?
N7B C8B H8B 123.2 ?
N9B C8B H8B 123.2 ?
H1W O1W H2W 110.4 ?
H3W O2W H4W 110.3 ?
H5W O3W H6W 110.4 ?
H7W O4W H8W 110.5 ?

loop_
_geom_bond_atom_site_label_1
_geom_bond_atom_site_label_2
_geom_bond_distance
_geom_bond_publ_flag
P1A O3'A 1.621(3) yes
P1A O5'A 1.615(3) yes
P1A O3A 1.478(3) yes
P1A O5A 1.507(3) yes
O2'A C2'A 1.414(5) ?
O2'A H2'A 0.8398 ?
O3'A C3'A 1.438(5) ?
O4'A C4'A 1.428(5) ?
O4'A C1'A 1.445(5) ?
O5'A C5'A 1.452(5) ?
N1A C2A 1.354(5) ?
N1A C6A 1.372(5) ?
N1A H1A 0.8800 ?
N3A C2A 1.309(5) ?
N3A C4A 1.359(5) ?
N6A C6A 1.311(5) ?
N6A H6A 0.8799 ?
N6A H6B 0.8801 ?
N7A C8A 1.297(5) ?
N7A C5A 1.391(5) ?
N9A C4A 1.371(5) ?
N9A C8A 1.381(5) ?
N9A C1'A 1.456(5) ?
C1'A C2'A 1.552(6) ?
C1'A H1'1 1.0000 ?
C2'A C3'A 1.529(5) ?
C2'A H2'1 1.0000 ?
C3'A C4'A 1.515(6) ?
C3'A H3'1 1.0000 ?
C4'A C5'A 1.514(5) ?
C4'A H4'1 1.0000 ?
C5'A H5'1 0.9900 ?
C5'A H5'2 0.9900 ?
C2A H2A 0.9500 ?
C4A C5A 1.378(6) ?
C5A C6A 1.412(6) ?
C8A H8A 0.9500 ?
P1B O3'B 1.611(3) yes
P1B O5'B 1.598(3) yes
P1B O3B 1.495(3) yes
P1B O5B 1.489(3) yes
O2'B C2'B 1.420(5) ?
O2'B H2'B 0.8401 ?
O3'B C3'B 1.427(5) ?
O4'B C1'B 1.433(5) ?
O4'B C4'B 1.439(5) ?
O5'B C5'B 1.473(5) ?
N1B C6B 1.355(5) ?
N1B C2B 1.369(5) ?
N1B H1B 0.8800 ?
N3B C2B 1.305(5) ?
N3B C4B 1.346(5) ?
N6B C6B 1.320(5) ?
N6B H6C 0.8802 ?
N6B H6D 0.8802 ?
N7B C8B 1.318(5) ?
N7B C5B 1.396(5) ?
N9B C4B 1.371(5) ?
N9B C8B 1.379(5) ?
N9B C1'B 1.462(5) ?
C1'B C2'B 1.554(6) ?
C1'B H1'2 1.0000 ?
C2'B C3'B 1.519(5) ?
C2'B H2'2 1.0000 ?
C3'B C4'B 1.520(6) ?
C3'B H3'2 1.0000 ?
C4'B C5'B 1.509(6) ?
C4'B H4'2 1.0000 ?
C5'B H5'3 0.9900 ?
C5'B H5'4 0.9900 ?
C2B H2B 0.9500 ?
C4B C5B 1.381(6) ?
C5B C6B 1.414(6) ?
C8B H8B 0.9500 ?
O1W H1W 0.8400 ?
O1W H2W 0.8401 ?
O2W H3W 0.8405 ?
O2W H4W 0.8405 ?
O3W H5W 0.8402 ?
O3W H6W 0.8398 ?
O4W H7W 0.8400 ?
O4W H8W 0.8401 ?

loop_
_geom_hbond_atom_site_label_D
_geom_hbond_atom_site_label_H
_geom_hbond_atom_site_label_A
_geom_hbond_site_symmetry_A
_geom_hbond_distance_DH
_geom_hbond_distance_HA
_geom_hbond_distance_DA
_geom_hbond_angle_DHA
O2'A H2'A O2'B 4_656 0.84 2.07 2.854(4) 154
N1A H1A O5B 1_565 0.88 1.72 2.601(5) 174
N6A H6A O2W . 0.88 2.02 2.883(5) 167
N6A H6B O1W . 0.88 2.03 2.778(5) 142
C1'A H1'1 O3A 4_646 1.00 2.49 3.379(5) 148
C3'A H3'1 N3A . 1.00 2.68 3.339(6) 124
C4'A H4'1 N3A 4_646 1.00 2.40 3.362(6) 162
C5'A H5'1 N3B . 0.99 2.49 3.453(6) 163
C5'A H5'2 O3A 4_546 0.99 2.49 3.298(5) 139
C8A H8A O3A 4_646 0.95 2.43 3.258(5) 146
O2'B H2'B O5A 4_546 0.84 1.84 2.668(4) 167
N1B H1B O5A 4_556 0.88 1.91 2.768(4) 163
N1B H1B O5'A 4_556 0.88 2.45 3.071(4) 128
N6B H6C O5A 4_556 0.88 2.55 3.252(5) 137
N6B H6C O5'B 1_465 0.88 2.52 3.228(4) 138
N6B H6D O3W . 0.88 1.92 2.796(5) 172
C1'B H1'2 O4'A . 1.00 2.43 3.235(5) 137
C3'B H3'2 O4W 3_456 1.00 2.40 3.353(5) 159
C4'B H4'2 O3'A 4_646 1.00 2.53 3.495(5) 163
C2B H2B O3A . 0.95 2.44 3.264(6) 145
C2B H2B O5'A 4_556 0.95 2.53 3.127(5) 121
C8B H8B O4W 3_456 0.95 2.47 3.384(5) 163
O1W H1W O3B 3_556 0.84 2.00 2.781(4) 153
O1W H2W O3W 3_566 0.84 1.99 2.827(5) 175
O2W H3W N7B 3_566 0.84 2.08 2.910(5) 169
O2W H4W O5B 1_565 0.84 2.20 2.868(4) 136
O3W H5W O4W 1_465 0.84 1.89 2.692(4) 161
O3W H6W O2W 3_466 0.84 1.95 2.738(4) 157
O4W H7W O3B . 0.84 1.95 2.770(4) 166
O4W H8W O3B 3_556 0.84 1.95 2.776(4) 167

loop_
_geom_torsion_atom_site_label_1
_geom_torsion_atom_site_label_2
_geom_torsion_atom_site_label_3
_geom_torsion_atom_site_label_4
_geom_torsion
_geom_torsion_publ_flag
O3A P1A O3'A C3'A -68.0(3) ?
O5A P1A O3'A C3'A 161.5(2) ?
O5'A P1A O3'A C3'A 51.8(3) ?
O3A P1A O5'A C5'A 65.3(3) ?
O5A P1A O5'A C5'A -164.0(3) ?
O3'A P1A O5'A C5'A -53.3(3) ?
C4'A O4'A C1'A N9A -147.5(3) ?
C4'A O4'A C1'A C2'A -21.7(4) ?
C4A N9A C1'A O4'A 66.5(5) yes
C8A N9A C1'A O4'A -87.8(4) ?
C4A N9A C1'A C2'A -53.2(5) ?
C8A N9A C1'A C2'A 152.5(4) ?
O4'A C1'A C2'A O2'A 109.4(3) ?
N9A C1'A C2'A O2'A -132.1(3) ?
O4'A C1'A C2'A C3'A -7.7(4) ?
N9A C1'A C2'A C3'A 110.8(4) ?
P1A O3'A C3'A C4'A -62.9(4) ?
P1A O3'A C3'A C2'A -176.3(3) yes
O2'A C2'A C3'A O3'A 36.9(5) ?
C1'A C2'A C3'A O3'A 150.5(3) ?
O2'A C2'A C3'A C4'A -81.5(4) ?
C1'A C2'A C3'A C4'A 32.1(4) ?
C1'A O4'A C4'A C5'A 162.6(3) ?
C1'A O4'A C4'A C3'A 42.8(4) ?
O3'A C3'A C4'A O4'A -168.9(3) ?
C2'A C3'A C4'A O4'A -47.1(4) ?
O3'A C3'A C4'A C5'A 68.5(4) ?
C2'A C3'A C4'A C5'A -169.7(3) ?
P1A O5'A C5'A C4'A 58.7(4) ?
O4'A C4'A C5'A O5'A -177.2(3) yes
C3'A C4'A C5'A O5'A -61.9(4) ?
C4A N3A C2A N1A 2.6(6) ?
C6A N1A C2A N3A -1.7(6) ?
C2A N3A C4A N9A -177.1(4) ?
C2A N3A C4A C5A 3.0(6) ?
C8A N9A C4A N3A -179.9(4) ?
C1'A N9A C4A N3A 22.1(6) ?
C8A N9A C4A C5A 0.0(4) ?
C1'A N9A C4A C5A -158.0(4) ?
N3A C4A C5A N7A 179.5(3) ?
N9A C4A C5A N7A -0.4(4) ?
N3A C4A C5A C6A -9.2(6) ?
N9A C4A C5A C6A 170.9(3) ?
C8A N7A C5A C4A 0.5(4) ?
C8A N7A C5A C6A -169.4(4) ?
C2A N1A C6A N6A 175.1(4) ?
C2A N1A C6A C5A -4.4(5) ?
C4A C5A C6A N6A -170.5(4) ?
N7A C5A C6A N6A -1.1(7) ?
C4A C5A C6A N1A 9.0(5) ?
N7A C5A C6A N1A 178.3(4) ?
C5A N7A C8A N9A -0.5(4) ?
C4A N9A C8A N7A 0.3(5) ?
C1'A N9A C8A N7A 159.6(3) ?
O5B P1B O3'B C3'B 168.5(2) ?
O3B P1B O3'B C3'B -62.1(3) ?
O5'B P1B O3'B C3'B 54.4(3) ?
O5B P1B O5'B C5'B -170.1(3) ?
O3B P1B O5'B C5'B 60.6(3) ?
O3'B P1B O5'B C5'B -56.1(3) ?
C4'B O4'B C1'B N9B -139.1(3) ?
C4'B O4'B C1'B C2'B -15.3(4) ?
C4B N9B C1'B O4'B -121.7(4) yes
C8B N9B C1'B O4'B 64.5(5) ?
C4B N9B C1'B C2'B 118.6(4) ?
C8B N9B C1'B C2'B -55.2(5) ?
O4'B C1'B C2'B O2'B 101.1(3) ?
N9B C1'B C2'B O2'B -139.5(3) ?
O4'B C1'B C2'B C3'B -15.8(4) ?
N9B C1'B C2'B C3'B 103.6(4) ?
P1B O3'B C3'B C2'B -178.5(3) yes
P1B O3'B C3'B C4'B -62.3(4) ?
O2'B C2'B C3'B O3'B 47.9(5) ?
C1'B C2'B C3'B O3'B 160.9(3) ?
O2'B C2'B C3'B C4'B -73.9(4) ?
C1'B C2'B C3'B C4'B 39.0(4) ?
C1'B O4'B C4'B C5'B 158.9(3) ?
C1'B O4'B C4'B C3'B 40.0(4) ?
O3'B C3'B C4'B O4'B -175.0(3) ?
C2'B C3'B C4'B O4'B -49.9(4) ?
O3'B C3'B C4'B C5'B 64.6(4) ?
C2'B C3'B C4'B C5'B -170.4(4) ?
P1B O5'B C5'B C4'B 58.4(4) ?
O4'B C4'B C5'B O5'B -170.1(3) yes
C3'B C4'B C5'B O5'B -57.6(4) ?
C4B N3B C2B N1B 0.1(5) ?
C6B N1B C2B N3B 1.7(6) ?
C2B N3B C4B N9B -177.2(4) ?
C2B N3B C4B C5B -1.0(6) ?
C8B N9B C4B N3B 176.2(4) ?
C1'B N9B C4B N3B 1.3(6) ?
C8B N9B C4B C5B -0.7(4) ?
C1'B N9B C4B C5B -175.6(4) ?
N3B C4B C5B N7B -176.4(4) ?
N9B C4B C5B N7B 0.4(4) ?
N3B C4B C5B C6B 0.1(6) ?
N9B C4B C5B C6B 176.9(3) ?
C8B N7B C5B C4B 0.0(4) ?
C8B N7B C5B C6B -175.8(4) ?
C2B N1B C6B N6B 175.0(4) ?
C2B N1B C6B C5B -2.4(5) ?
C4B C5B C6B N6B -175.7(4) ?
N7B C5B C6B N6B 0.0(7) ?
C4B C5B C6B N1B 1.5(5) ?
N7B C5B C6B N1B 177.2(4) ?
C5B N7B C8B N9B -0.5(4) ?
C4B N9B C8B N7B 0.7(5) ?
C1'B N9B C8B N7B 175.5(4) ?

_cod_database_fobs_code 2020502
